data_4333215
loop_
_publ_author_name
'Gaess, Daniel'
'Harms, Klaus'
'Pokoj, Michael'
'Stolz, Wolfgang'
'Sundermeyer, J\"org'

_publ_section_title
;
 Volatile Imido&#x2212;Hydrazido Compounds of the Refractory Metals
 Niobium, Tantalum, Molybdenum, and Tungsten
;
_journal_issue 16
_journal_name_full 'Inorganic Chemistry'
_journal_page_first 6688
_journal_page_last 6701
_journal_paper_doi 10.1021/ic062435e
_journal_volume 46
_journal_year 2007
_chemical_formula_moiety 'C13 H33 Cl1 N4 Si W'
_chemical_formula_sum 'C13 H33 Br N4 Si W'
_chemical_formula_weight 537.28
_chemical_name_systematic
;

 ?

;
_space_group_IT_number 14
_symmetry_cell_setting monoclinic
_symmetry_space_group_name_Hall '-P 2ybc'
_symmetry_space_group_name_H-M 'P 1 21/c 1'
_atom_sites_solution_hydrogens geom
_atom_sites_solution_primary direct
_atom_sites_solution_secondary difmap
_audit_creation_method SHELXL-97
_cell_angle_alpha 90.00
_cell_angle_beta 100.874(7)
_cell_angle_gamma 90.00
_cell_formula_units_Z 4
_cell_length_a 14.8943(12)
_cell_length_b 10.2528(5)
_cell_length_c 14.6359(12)
_cell_measurement_reflns_used 29485
_cell_measurement_temperature 173(2)
_cell_measurement_theta_max 26.4
_cell_measurement_theta_min 1.4
_cell_volume 2194.9(3)
_computing_cell_refinement 'STOE X-AREA'
_computing_data_collection 'STOE X-AREA'
_computing_data_reduction 'STOE X-RED'
_computing_molecular_graphics 'DIAMOND 3.1)'
_computing_publication_material 'WinGX publication routines (Farrugia, 1999)'
_computing_structure_refinement 'SHELXL-97 (Sheldrick, 1997)'
_computing_structure_solution 'SIR2004 (Giacovazzo et al, 2004)'
_diffrn_ambient_temperature 173(2)
_diffrn_detector_area_resol_mean 6.67
_diffrn_measured_fraction_theta_full 1.000
_diffrn_measured_fraction_theta_max 0.995
_diffrn_measurement_device_type 'STOE IPDS 2'
_diffrn_measurement_method 'rotation method'
_diffrn_radiation_monochromator graphite
_diffrn_radiation_source 'fine-focus sealed tube'
_diffrn_radiation_type MoK\a
_diffrn_radiation_wavelength 0.71073
_diffrn_reflns_av_R_equivalents 0.0387
_diffrn_reflns_av_sigmaI/netI 0.0230
_diffrn_reflns_limit_h_max 18
_diffrn_reflns_limit_h_min -18
_diffrn_reflns_limit_k_max 12
_diffrn_reflns_limit_k_min -11
_diffrn_reflns_limit_l_max 18
_diffrn_reflns_limit_l_min -17
_diffrn_reflns_number 26437
_diffrn_reflns_theta_full 25.00
_diffrn_reflns_theta_max 25.95
_diffrn_reflns_theta_min 1.39
_exptl_absorpt_coefficient_mu 7.136
_exptl_absorpt_correction_T_max 0.6079
_exptl_absorpt_correction_T_min 0.1577
_exptl_absorpt_correction_type integration
_exptl_crystal_colour colorless
_exptl_crystal_density_diffrn 1.626
_exptl_crystal_density_method 'not measured'
_exptl_crystal_description prism
_exptl_crystal_F_000 1048
_exptl_crystal_size_max 0.36
_exptl_crystal_size_mid 0.24
_exptl_crystal_size_min 0.05
_refine_diff_density_max 0.640
_refine_diff_density_min -0.475
_refine_diff_density_rms 0.082
_refine_ls_extinction_coef 0.00091(9)
_refine_ls_extinction_expression Fc^*^=kFc[1+0.001xFc^2^\l^3^/sin(2\q)]^-1/4^
_refine_ls_extinction_method SHELXL
_refine_ls_goodness_of_fit_ref 0.963
_refine_ls_hydrogen_treatment noref
_refine_ls_matrix_type full
_refine_ls_number_parameters 224
_refine_ls_number_reflns 4269
_refine_ls_number_restraints 30
_refine_ls_restrained_S_all 0.988
_refine_ls_R_factor_all 0.0282
_refine_ls_R_factor_gt 0.0208
_refine_ls_shift/su_max 0.002
_refine_ls_shift/su_mean 0.000
_refine_ls_structure_factor_coef Fsqd
_refine_ls_weighting_details 'calc w=1/[\s^2^(Fo^2^)+(0.0304P)^2^+0.0000P] where P=(Fo^2^+2Fc^2^)/3'
_refine_ls_weighting_scheme calc
_refine_ls_wR_factor_gt 0.0458
_refine_ls_wR_factor_ref 0.0472
_reflns_number_gt 3618
_reflns_number_total 4269
_reflns_threshold_expression >2sigma(I)
_cod_data_source_file ic062435esup1.cif
_cod_data_source_block compound_9a
_cod_original_sg_symbol_H-M 'P 21/c'
_cod_database_code 4333215

loop_
_symmetry_equiv_pos_as_xyz
'x, y, z'
'-x, y+1/2, -z+1/2'
'-x, -y, -z'
'x, -y-1/2, z-1/2'

loop_
_atom_site_label
_atom_site_type_symbol
_atom_site_fract_x
_atom_site_fract_y
_atom_site_fract_z
_atom_site_U_iso_or_equiv
_atom_site_adp_type
_atom_site_occupancy
_atom_site_symmetry_multiplicity
_atom_site_calc_flag
_atom_site_refinement_flags
_atom_site_disorder_assembly
_atom_site_disorder_group
C1 C 0.9614(3) 0.2077(5) 0.8120(3) 0.0652(13) Uani 1 1 d . . .
H1A H 0.9931 0.2912 0.8256 0.098 Uiso 1 1 calc R . .
H1B H 0.9163 0.2152 0.7541 0.098 Uiso 1 1 calc R . .
H1C H 1.0059 0.1397 0.8051 0.098 Uiso 1 1 calc R . .
C2 C 0.9768(3) 0.1730(4) 0.9790(3) 0.0518(10) Uani 1 1 d . . .
H2A H 1.0027 0.2603 0.9922 0.078 Uiso 1 1 calc R . .
H2B H 1.0263 0.1103 0.9779 0.078 Uiso 1 1 calc R . .
H2C H 0.9428 0.1480 1.0274 0.078 Uiso 1 1 calc R . .
C3 C 0.5959(3) 0.0680(4) 0.7234(3) 0.0495(9) Uani 1 1 d . . .
C4 C 0.5935(4) 0.1858(6) 0.6584(4) 0.0858(17) Uani 1 1 d . . .
H4A H 0.6029 0.2660 0.6955 0.129 Uiso 1 1 calc R . .
H4B H 0.5340 0.1896 0.6163 0.129 Uiso 1 1 calc R . .
H4C H 0.6421 0.1773 0.6220 0.129 Uiso 1 1 calc R . .
C5 C 0.5871(4) -0.0579(6) 0.6673(5) 0.106(2) Uani 1 1 d . . .
H5A H 0.6408 -0.0685 0.6383 0.159 Uiso 1 1 calc R . .
H5B H 0.5318 -0.0543 0.6189 0.159 Uiso 1 1 calc R . .
H5C H 0.5830 -0.1319 0.7087 0.159 Uiso 1 1 calc R . .
C6 C 0.5195(3) 0.0827(6) 0.7770(4) 0.0746(15) Uani 1 1 d . . .
H6A H 0.5163 0.0044 0.8147 0.112 Uiso 1 1 calc R . .
H6B H 0.4614 0.0941 0.7334 0.112 Uiso 1 1 calc R . .
H6C H 0.5311 0.1591 0.8177 0.112 Uiso 1 1 calc R . .
C7 C 0.7239(3) -0.0736(4) 1.0348(3) 0.0562(11) Uani 1 1 d D . .
C8 C 0.7515(8) -0.2179(7) 1.0375(8) 0.077(4) Uani 0.590(15) 1 d PD A 1
H8A H 0.8183 -0.2250 1.0508 0.116 Uiso 0.590(15) 1 calc PR A 1
H8B H 0.7274 -0.2582 0.9771 0.116 Uiso 0.590(15) 1 calc PR A 1
H8C H 0.7263 -0.2627 1.0862 0.116 Uiso 0.590(15) 1 calc PR A 1
C9 C 0.6263(5) -0.0502(14) 1.0150(8) 0.089(5) Uani 0.590(15) 1 d PD A 1
H9A H 0.5977 -0.0962 1.0607 0.133 Uiso 0.590(15) 1 calc PR A 1
H9B H 0.6006 -0.0822 0.9524 0.133 Uiso 0.590(15) 1 calc PR A 1
H9C H 0.6146 0.0435 1.0183 0.133 Uiso 0.590(15) 1 calc PR A 1
C10 C 0.7661(8) -0.0169(11) 1.1330(6) 0.079(3) Uani 0.590(15) 1 d PD A 1
H10A H 0.7395 -0.0616 1.1807 0.119 Uiso 0.590(15) 1 calc PR A 1
H10B H 0.7528 0.0766 1.1343 0.119 Uiso 0.590(15) 1 calc PR A 1
H10C H 0.8325 -0.0302 1.1453 0.119 Uiso 0.590(15) 1 calc PR A 1
C8A C 0.7816(10) -0.119(3) 1.1191(12) 0.17(2) Uani 0.410(15) 1 d PD A 2
H8A1 H 0.8279 -0.1789 1.1033 0.261 Uiso 0.410(15) 1 calc PR A 2
H8A2 H 0.7443 -0.1655 1.1572 0.261 Uiso 0.410(15) 1 calc PR A 2
H8A3 H 0.8119 -0.0449 1.1540 0.261 Uiso 0.410(15) 1 calc PR A 2
C9A C 0.6691(15) -0.1868(15) 0.9784(11) 0.112(9) Uani 0.410(15) 1 d PD A 2
H9A1 H 0.7118 -0.2483 0.9582 0.168 Uiso 0.410(15) 1 calc PR A 2
H9A2 H 0.6284 -0.1508 0.9238 0.168 Uiso 0.410(15) 1 calc PR A 2
H9A3 H 0.6328 -0.2322 1.0178 0.168 Uiso 0.410(15) 1 calc PR A 2
C10A C 0.6523(14) 0.0258(16) 1.0502(17) 0.149(14) Uani 0.410(15) 1 d PD A 2
H10D H 0.6186 -0.0075 1.0967 0.223 Uiso 0.410(15) 1 calc PR A 2
H10E H 0.6097 0.0410 0.9915 0.223 Uiso 0.410(15) 1 calc PR A 2
H10F H 0.6824 0.1079 1.0723 0.223 Uiso 0.410(15) 1 calc PR A 2
C11 C 0.8820(4) 0.5148(4) 0.8924(4) 0.0798(16) Uani 1 1 d . . .
H11A H 0.9467 0.4950 0.9154 0.120 Uiso 1 1 calc R . .
H11B H 0.8676 0.6005 0.9155 0.120 Uiso 1 1 calc R . .
H11C H 0.8697 0.5153 0.8243 0.120 Uiso 1 1 calc R . .
C12 C 0.6858(3) 0.4169(5) 0.8950(4) 0.0754(15) Uani 1 1 d . . .
H12A H 0.6726 0.4291 0.8274 0.113 Uiso 1 1 calc R . .
H12B H 0.6675 0.4951 0.9254 0.113 Uiso 1 1 calc R . .
H12C H 0.6515 0.3415 0.9113 0.113 Uiso 1 1 calc R . .
C13 C 0.8356(4) 0.3844(6) 1.0637(3) 0.0742(14) Uani 1 1 d . . .
H13A H 0.8033 0.3110 1.0858 0.111 Uiso 1 1 calc R . .
H13B H 0.8153 0.4662 1.0880 0.111 Uiso 1 1 calc R . .
H13C H 0.9016 0.3740 1.0855 0.111 Uiso 1 1 calc R . .
N1 N 0.82945(19) 0.2397(3) 0.8851(2) 0.0383(6) Uani 1 1 d . A .
N2 N 0.91493(19) 0.1734(3) 0.8883(2) 0.0406(7) Uani 1 1 d . A .
N3 N 0.6835(2) 0.0653(3) 0.7865(2) 0.0427(7) Uani 1 1 d . A .
N4 N 0.7743(2) -0.0100(3) 0.9700(2) 0.0432(7) Uani 1 1 d . A .
Si1 Si 0.81010(8) 0.38828(11) 0.93468(8) 0.0487(3) Uani 1 1 d . . .
W1 W 0.787585(9) 0.056546(12) 0.863285(9) 0.03246(6) Uani 1 1 d . . .
Br1 Br 0.86819(3) -0.11871(4) 0.79067(3) 0.05024(10) Uani 1 1 d . A .

loop_
_atom_site_aniso_label
_atom_site_aniso_U_11
_atom_site_aniso_U_22
_atom_site_aniso_U_33
_atom_site_aniso_U_23
_atom_site_aniso_U_13
_atom_site_aniso_U_12
C1 0.056(3) 0.075(3) 0.073(3) -0.007(2) 0.034(2) -0.023(2)
C2 0.0346(19) 0.047(2) 0.067(3) -0.001(2) -0.0068(18) 0.0007(17)
C3 0.0337(19) 0.058(2) 0.053(2) -0.0091(19) -0.0006(16) -0.0011(17)
C4 0.057(3) 0.117(5) 0.077(3) 0.024(3) -0.003(3) 0.008(3)
C5 0.061(3) 0.103(5) 0.137(6) -0.068(4) -0.025(3) 0.001(3)
C6 0.034(2) 0.115(4) 0.073(3) -0.009(3) 0.005(2) 0.004(2)
C7 0.063(3) 0.056(3) 0.058(2) 0.014(2) 0.033(2) 0.000(2)
C8 0.099(9) 0.051(5) 0.092(8) 0.029(5) 0.043(7) -0.001(5)
C9 0.051(5) 0.134(12) 0.088(7) 0.051(8) 0.029(5) 0.006(6)
C10 0.090(8) 0.106(9) 0.047(5) 0.026(5) 0.026(5) 0.010(6)
C8A 0.060(10) 0.30(5) 0.16(2) 0.19(3) 0.008(13) 0.013(18)
C9A 0.15(2) 0.080(12) 0.117(14) -0.006(10) 0.054(14) -0.052(13)
C10A 0.16(2) 0.096(14) 0.25(3) 0.040(16) 0.17(3) 0.013(13)
C11 0.088(4) 0.040(2) 0.098(4) 0.004(2) -0.018(3) -0.020(2)
C12 0.059(3) 0.052(3) 0.103(4) -0.023(3) -0.014(3) 0.020(2)
C13 0.065(3) 0.092(4) 0.066(3) -0.027(3) 0.013(2) 0.000(3)
N1 0.0296(14) 0.0407(16) 0.0429(15) 0.0019(13) 0.0028(12) -0.0019(12)
N2 0.0293(14) 0.0419(16) 0.0514(17) -0.0030(14) 0.0093(13) -0.0060(13)
N3 0.0381(16) 0.0377(16) 0.0517(17) -0.0079(14) 0.0071(14) -0.0026(13)
N4 0.0442(17) 0.0386(16) 0.0499(18) -0.0008(14) 0.0168(14) 0.0022(14)
Si1 0.0443(6) 0.0371(5) 0.0583(6) -0.0079(5) -0.0062(5) 0.0014(5)
W1 0.03040(8) 0.03163(8) 0.03595(8) -0.00142(6) 0.00775(5) -0.00159(6)
Br1 0.0574(2) 0.0454(2) 0.0503(2) -0.00668(17) 0.01622(18) 0.01046(18)

loop_
_atom_type_symbol
_atom_type_description
_atom_type_scat_dispersion_real
_atom_type_scat_dispersion_imag
_atom_type_scat_source
C C 0.0033 0.0016 'International Tables Vol C Tables 4.2.6.8 and 6.1.1.4'
H H 0.0000 0.0000 'International Tables Vol C Tables 4.2.6.8 and 6.1.1.4'
N N 0.0061 0.0033 'International Tables Vol C Tables 4.2.6.8 and 6.1.1.4'
Si Si 0.0817 0.0704 'International Tables Vol C Tables 4.2.6.8 and 6.1.1.4'
W W -0.8490 6.8722 'International Tables Vol C Tables 4.2.6.8 and 6.1.1.4'
Br Br -0.2901 2.4595 'International Tables Vol C Tables 4.2.6.8 and 6.1.1.4'

loop_
_geom_angle_atom_site_label_1
_geom_angle_atom_site_label_2
_geom_angle_atom_site_label_3
_geom_angle
N2 C1 H1A 109.5
N2 C1 H1B 109.5
H1A C1 H1B 109.5
N2 C1 H1C 109.5
H1A C1 H1C 109.5
H1B C1 H1C 109.5
N2 C2 H2A 109.5
N2 C2 H2B 109.5
H2A C2 H2B 109.5
N2 C2 H2C 109.5
H2A C2 H2C 109.5
H2B C2 H2C 109.5
N3 C3 C6 110.3(3)
N3 C3 C5 107.6(4)
C6 C3 C5 111.7(4)
N3 C3 C4 108.8(3)
C6 C3 C4 108.2(4)
C5 C3 C4 110.2(5)
C3 C4 H4A 109.5
C3 C4 H4B 109.5
H4A C4 H4B 109.5
C3 C4 H4C 109.5
H4A C4 H4C 109.5
H4B C4 H4C 109.5
C3 C5 H5A 109.5
C3 C5 H5B 109.5
H5A C5 H5B 109.5
C3 C5 H5C 109.5
H5A C5 H5C 109.5
H5B C5 H5C 109.5
C3 C6 H6A 109.5
C3 C6 H6B 109.5
H6A C6 H6B 109.5
C3 C6 H6C 109.5
H6A C6 H6C 109.5
H6B C6 H6C 109.5
C8A C7 C9 129.7(9)
C8A C7 N4 113.7(7)
C9 C7 N4 114.4(5)
C8A C7 C10A 114.4(10)
C9 C7 C10A 38.2(8)
N4 C7 C10A 104.9(7)
C8A C7 C8 63.3(11)
C9 C7 C8 114.7(6)
N4 C7 C8 106.1(4)
C10A C7 C8 146.4(8)
C8A C7 C9A 112.2(9)
C9 C7 C9A 67.2(8)
N4 C7 C9A 105.5(6)
C10A C7 C9A 105.3(8)
C8 C7 C9A 53.7(8)
C8A C7 C10 42.8(10)
C9 C7 C10 109.7(6)
N4 C7 C10 105.2(5)
C10A C7 C10 77.7(10)
C8 C7 C10 106.0(6)
C9A C7 C10 147.1(7)
C7 C8 H8A 109.5
C7 C8 H8B 109.5
C7 C8 H8C 109.5
C7 C9 H9A 109.5
C7 C9 H9B 109.5
C7 C9 H9C 109.5
C7 C10 H10A 109.5
C7 C10 H10B 109.5
C7 C10 H10C 109.5
C7 C8A H8A1 109.5
C7 C8A H8A2 109.5
H8A1 C8A H8A2 109.5
C7 C8A H8A3 109.5
H8A1 C8A H8A3 109.5
H8A2 C8A H8A3 109.5
C7 C9A H9A1 109.5
C7 C9A H9A2 109.5
H9A1 C9A H9A2 109.5
C7 C9A H9A3 109.5
H9A1 C9A H9A3 109.5
H9A2 C9A H9A3 109.5
C7 C10A H10D 109.5
C7 C10A H10E 109.5
H10D C10A H10E 109.5
C7 C10A H10F 109.5
H10D C10A H10F 109.5
H10E C10A H10F 109.5
Si1 C11 H11A 109.5
Si1 C11 H11B 109.5
H11A C11 H11B 109.5
Si1 C11 H11C 109.5
H11A C11 H11C 109.5
H11B C11 H11C 109.5
Si1 C12 H12A 109.5
Si1 C12 H12B 109.5
H12A C12 H12B 109.5
Si1 C12 H12C 109.5
H12A C12 H12C 109.5
H12B C12 H12C 109.5
Si1 C13 H13A 109.5
Si1 C13 H13B 109.5
H13A C13 H13B 109.5
Si1 C13 H13C 109.5
H13A C13 H13C 109.5
H13B C13 H13C 109.5
N2 N1 Si1 128.2(2)
N2 N1 W1 78.87(17)
Si1 N1 W1 145.66(17)
N1 N2 C1 113.9(3)
N1 N2 C2 115.7(3)
C1 N2 C2 112.6(3)
N1 N2 W1 61.61(15)
C1 N2 W1 121.1(3)
C2 N2 W1 121.4(2)
C3 N3 W1 178.0(3)
C7 N4 W1 155.2(3)
N1 Si1 C13 112.9(2)
N1 Si1 C12 104.02(18)
C13 Si1 C12 108.8(3)
N1 Si1 C11 108.7(2)
C13 Si1 C11 109.5(3)
C12 Si1 C11 112.9(3)
N3 W1 N4 111.11(15)
N3 W1 N1 105.67(13)
N4 W1 N1 108.11(13)
N3 W1 N2 135.36(13)
N4 W1 N2 107.49(13)
N1 W1 N2 39.52(11)
N3 W1 Br1 101.72(10)
N4 W1 Br1 104.03(10)
N1 W1 Br1 125.81(8)
N2 W1 Br1 89.66(8)

loop_
_geom_bond_atom_site_label_1
_geom_bond_atom_site_label_2
_geom_bond_distance
C1 N2 1.464(5)
C1 H1A 0.9800
C1 H1B 0.9800
C1 H1C 0.9800
C2 N2 1.465(5)
C2 H2A 0.9800
C2 H2B 0.9800
C2 H2C 0.9800
C3 N3 1.451(5)
C3 C6 1.507(6)
C3 C5 1.521(6)
C3 C4 1.534(7)
C4 H4A 0.9800
C4 H4B 0.9800
C4 H4C 0.9800
C5 H5A 0.9800
C5 H5B 0.9800
C5 H5C 0.9800
C6 H6A 0.9800
C6 H6B 0.9800
C6 H6C 0.9800
C7 C8A 1.442(10)
C7 C9 1.448(8)
C7 N4 1.469(5)
C7 C10A 1.523(11)
C7 C8 1.534(8)
C7 C9A 1.562(11)
C7 C10 1.567(9)
C8 H8A 0.9800
C8 H8B 0.9800
C8 H8C 0.9800
C9 H9A 0.9800
C9 H9B 0.9800
C9 H9C 0.9800
C10 H10A 0.9800
C10 H10B 0.9800
C10 H10C 0.9800
C8A H8A1 0.9800
C8A H8A2 0.9800
C8A H8A3 0.9800
C9A H9A1 0.9800
C9A H9A2 0.9800
C9A H9A3 0.9800
C10A H10D 0.9800
C10A H10E 0.9800
C10A H10F 0.9800
C11 Si1 1.861(5)
C11 H11A 0.9800
C11 H11B 0.9800
C11 H11C 0.9800
C12 Si1 1.857(5)
C12 H12A 0.9800
C12 H12B 0.9800
C12 H12C 0.9800
C13 Si1 1.856(5)
C13 H13A 0.9800
C13 H13B 0.9800
C13 H13C 0.9800
N1 N2 1.436(4)
N1 Si1 1.735(3)
N1 W1 1.986(3)
N2 W1 2.215(3)
N3 W1 1.737(3)
N4 W1 1.749(3)
W1 Br1 2.5062(4)

loop_
_geom_torsion_atom_site_label_1
_geom_torsion_atom_site_label_2
_geom_torsion_atom_site_label_3
_geom_torsion_atom_site_label_4
_geom_torsion
Si1 N1 N2 C1 -89.9(4)
W1 N1 N2 C1 113.8(3)
Si1 N1 N2 C2 42.9(4)
W1 N1 N2 C2 -113.4(3)
Si1 N1 N2 W1 156.3(3)
C6 C3 N3 W1 74(8)
C5 C3 N3 W1 -48(8)
C4 C3 N3 W1 -167(8)
C8A C7 N4 W1 167.8(14)
C9 C7 N4 W1 -27.1(10)
C10A C7 N4 W1 -66.5(13)
C8 C7 N4 W1 100.4(8)
C9A C7 N4 W1 44.4(12)
C10 C7 N4 W1 -147.5(7)
N2 N1 Si1 C13 -66.0(3)
W1 N1 Si1 C13 69.7(4)
N2 N1 Si1 C12 176.2(3)
W1 N1 Si1 C12 -48.1(4)
N2 N1 Si1 C11 55.7(3)
W1 N1 Si1 C11 -168.6(3)
C3 N3 W1 N4 -45(8)
C3 N3 W1 N1 -162(8)
C3 N3 W1 N2 167(8)
C3 N3 W1 Br1 65(8)
C7 N4 W1 N3 7.4(7)
C7 N4 W1 N1 122.9(6)
C7 N4 W1 N2 164.5(6)
C7 N4 W1 Br1 -101.3(6)
N2 N1 W1 N3 -145.19(18)
Si1 N1 W1 N3 68.8(3)
N2 N1 W1 N4 95.77(19)
Si1 N1 W1 N4 -50.2(3)
Si1 N1 W1 N2 -146.0(4)
N2 N1 W1 Br1 -27.6(2)
Si1 N1 W1 Br1 -173.6(2)
N1 N2 W1 N3 51.5(2)
C1 N2 W1 N3 -50.7(4)
C2 N2 W1 N3 155.8(3)
N1 N2 W1 N4 -97.47(19)
C1 N2 W1 N4 160.4(3)
C2 N2 W1 N4 6.9(3)
C1 N2 W1 N1 -102.2(4)
C2 N2 W1 N1 104.3(3)
N1 N2 W1 Br1 157.91(16)
C1 N2 W1 Br1 55.8(3)
C2 N2 W1 Br1 -97.8(3)
